data_2202181
loop_
_publ_author_name
'Xue-Song Huang'
'Ren-Wang Jiang'
'Vincent Eng-Choon Ooi'

_publ_section_title
;
 Trilobolide-6-<i>O</i>-isobutyrate, a eudesmanolide from <i>Wedelia
 trilobata</i>
;
_journal_issue 6
_journal_name_full 'Acta Crystallographica Section E'
_journal_page_first o771
_journal_page_last o772
_journal_paper_doi 10.1107/S1600536803009590
_journal_volume 59
_journal_year 2003
_chemical_formula_iupac 'C23 H32 O9'
_chemical_formula_moiety 'C23 H32 O9'
_chemical_formula_sum 'C23 H32 O9'
_chemical_formula_weight 452.49
_chemical_name_common trilobolide-6-O-isobutyrate
_chemical_name_systematic ?
_space_group_IT_number 170
_symmetry_cell_setting hexagonal
_symmetry_space_group_name_Hall 'P 65'
_symmetry_space_group_name_H-M 'P 65'
_atom_sites_solution_hydrogens geom
_atom_sites_solution_primary direct
_atom_sites_solution_secondary difmap
_audit_creation_method SHELXL-97
_cell_angle_alpha 90
_cell_angle_beta 90
_cell_angle_gamma 120
_cell_formula_units_Z 6
_cell_length_a 9.8368(8)
_cell_length_b 9.8368(8)
_cell_length_c 42.455(5)
_cell_measurement_reflns_used 4824
_cell_measurement_temperature 293(2)
_cell_measurement_theta_max 20.8
_cell_measurement_theta_min 2.44
_cell_volume 3557.7(6)
_computing_cell_refinement 'SMART and SAINT (Bruker, 1998)'
_computing_data_collection 'SMART (Bruker, 1998)'
_computing_data_reduction 'SHELXS97 (Sheldrick, 1990)'
_computing_molecular_graphics 'XP (Bruker, 1998)'
_computing_publication_material SHELXTL/PC
_computing_structure_refinement SHELXTL/PC
_computing_structure_solution 'SHELXTL/PC (Sheldrick, 1997)'
_diffrn_ambient_temperature 293(2)
_diffrn_measured_fraction_theta_full 0.996
_diffrn_measured_fraction_theta_max 0.996
_diffrn_measurement_device_type 'Siemens SMART/CCD'
_diffrn_measurement_method \w
_diffrn_radiation_monochromator graphite
_diffrn_radiation_source 'fine-focus sealed tube'
_diffrn_radiation_type MoK\a
_diffrn_radiation_wavelength 0.71073
_diffrn_reflns_av_R_equivalents 0.063
_diffrn_reflns_av_sigmaI/netI 0.047
_diffrn_reflns_limit_h_max 7
_diffrn_reflns_limit_h_min -11
_diffrn_reflns_limit_k_max 11
_diffrn_reflns_limit_k_min -11
_diffrn_reflns_limit_l_max 50
_diffrn_reflns_limit_l_min -50
_diffrn_reflns_number 19275
_diffrn_reflns_theta_full 25.0
_diffrn_reflns_theta_max 25.0
_diffrn_reflns_theta_min 2.4
_diffrn_standards_decay_% 0
_diffrn_standards_number 0
_exptl_absorpt_coefficient_mu 0.097
_exptl_absorpt_correction_type none
_exptl_crystal_colour colorless
_exptl_crystal_density_diffrn 1.267
_exptl_crystal_density_method 'not measured'
_exptl_crystal_description block
_exptl_crystal_F_000 1452
_exptl_crystal_size_max 0.62
_exptl_crystal_size_mid 0.34
_exptl_crystal_size_min 0.29
_refine_diff_density_max 0.30
_refine_diff_density_min -0.31
_refine_ls_abs_structure_Flack unk
_refine_ls_extinction_method none
_refine_ls_goodness_of_fit_ref 1.04
_refine_ls_hydrogen_treatment constr
_refine_ls_matrix_type full
_refine_ls_number_parameters 280
_refine_ls_number_reflns 2119
_refine_ls_number_restraints 1
_refine_ls_restrained_S_all 1.04
_refine_ls_R_factor_all 0.066
_refine_ls_R_factor_gt 0.051
_refine_ls_shift/su_max <0.001
_refine_ls_shift/su_mean 0.000
_refine_ls_structure_factor_coef Fsqd
_refine_ls_weighting_details 'calc w = 1/[\s^2^(Fo^2^)+(0.105P)^2^+0.2647P] where P = (Fo^2^+2Fc^2^)/3'
_refine_ls_weighting_scheme calc
_refine_ls_wR_factor_gt 0.141
_refine_ls_wR_factor_ref 0.153
_reflns_number_gt 3029
_reflns_number_total 4172
_reflns_threshold_expression I>2\s(I)
_cod_data_source_file tk6094.cif
_cod_data_source_block I
_cod_original_cell_volume 3557.6(6)
_cod_database_code 2202181
_cod_database_fobs_code 2202181

loop_
_symmetry_equiv_pos_as_xyz
'x, y, z'
'-y, x-y, z+2/3'
'-x+y, -x, z+1/3'
'-x, -y, z+1/2'
'y, -x+y, z+1/6'
'x-y, x, z+5/6'

loop_
_atom_site_label
_atom_site_fract_x
_atom_site_fract_y
_atom_site_fract_z
_atom_site_U_iso_or_equiv
_atom_site_adp_type
_atom_site_calc_flag
_atom_site_refinement_flags
_atom_site_occupancy
_atom_site_disorder_assembly
_atom_site_disorder_group
_atom_site_type_symbol
O1 1.0229(4) 0.4731(4) 0.15271(7) 0.0534(8) Uani d . 1 . . O
O2 0.7978(6) 0.3943(7) 0.17972(11) 0.0958(16) Uani d . 1 . . O
O3 0.8361(4) 0.5346(4) 0.08709(7) 0.0448(7) Uani d . 1 . . O
O4 0.8481(7) 0.6893(8) 0.12673(14) 0.122(2) Uani d . 1 . . O
O5 0.8084(5) 0.0559(4) 0.05076(10) 0.0687(11) Uani d . 1 . . O
H5A 0.8146 -0.0236 0.0484 0.08(2) Uiso calc R 1 . . H
O6 1.1286(4) 0.3798(4) 0.02784(7) 0.0486(8) Uani d . 1 . . O
O7 1.0525(5) 0.3461(6) -0.02266(8) 0.0718(11) Uani d . 1 . . O
O8 1.0362(5) 0.7789(4) 0.05164(8) 0.0556(9) Uani d . 1 . . O
O9 0.8391(7) 0.7867(5) 0.02710(11) 0.0889(15) Uani d . 1 . . O
C1 0.9351(6) 0.3630(6) 0.12733(11) 0.0501(11) Uani d . 1 . . C
H1A 0.8296 0.3499 0.1265 0.060 Uiso calc R 1 . . H
C2 0.9204(7) 0.2058(6) 0.13451(12) 0.0619(14) Uani d . 1 . . C
H2A 0.8634 0.1644 0.1541 0.074 Uiso calc R 1 . . H
H2B 1.0238 0.2174 0.1368 0.074 Uiso calc R 1 . . H
C3 0.8322(7) 0.0934(6) 0.10729(13) 0.0634(14) Uani d . 1 . . C
H3A 0.8211 -0.0083 0.1119 0.076 Uiso calc R 1 . . H
H3B 0.7277 0.0797 0.1059 0.076 Uiso calc R 1 . . H
C4 0.9140(6) 0.1505(5) 0.07540(11) 0.0519(12) Uani d . 1 . . C
C5 0.9342(5) 0.3163(5) 0.06973(10) 0.0412(10) Uani d . 1 . . C
H5B 0.8265 0.2969 0.0710 0.049 Uiso calc R 1 . . H
C6 0.9848(5) 0.3804(5) 0.03632(10) 0.0409(9) Uani d . 1 . . C
H6A 0.9019 0.3098 0.0218 0.049 Uiso calc R 1 . . H
C7 1.0154(6) 0.5468(5) 0.03049(11) 0.0449(10) Uani d . 1 . . C
H7A 1.0960 0.5926 0.0141 0.054 Uiso calc R 1 . . H
C8 1.0765(6) 0.6583(5) 0.05857(11) 0.0449(10) Uani d . 1 . . C
H8A 1.1908 0.7060 0.0600 0.054 Uiso calc R 1 . . H
C9 1.0026(5) 0.5819(5) 0.08962(10) 0.0412(10) Uani d . 1 . . C
H9A 1.0509 0.6586 0.1067 0.049 Uiso calc R 1 . . H
C10 1.0203(5) 0.4385(5) 0.09645(10) 0.0408(10) Uani d . 1 . . C
C11 0.8805(6) 0.5655(6) 0.01966(11) 0.0540(12) Uani d . 1 . . C
C12 0.9120(7) 0.7198(6) 0.03235(12) 0.0562(13) Uani d . 1 . . C
C13 0.7620(9) 0.4789(9) 0.00149(15) 0.085(2) Uani d . 1 . . C
H13A 0.6921 0.5125 -0.0041 0.102 Uiso calc R 1 . . H
H13B 0.7469 0.3833 -0.0059 0.102 Uiso calc R 1 . . H
C14 1.0630(7) 0.1371(7) 0.07467(14) 0.0659(15) Uani d . 1 . . C
H14A 1.0356 0.0302 0.0785 0.099 Uiso calc R 1 . . H
H14B 1.1345 0.2035 0.0906 0.099 Uiso calc R 1 . . H
H14C 1.1120 0.1692 0.0544 0.099 Uiso calc R 1 . . H
C15 1.1982(6) 0.4990(6) 0.09873(11) 0.0510(11) Uani d . 1 . . C
H15A 1.2420 0.5723 0.1158 0.076 Uiso calc R 1 . . H
H15B 1.2482 0.5501 0.0794 0.076 Uiso calc R 1 . . H
H15C 1.2150 0.4122 0.1024 0.076 Uiso calc R 1 . . H
C16 0.9365(8) 0.4699(8) 0.17795(13) 0.0657(14) Uani d . 1 . . C
C17 1.0411(10) 0.5783(9) 0.20335(16) 0.087(2) Uani d . 1 . . C
H17A 0.9782 0.5753 0.2209 0.131 Uiso calc R 1 . . H
H17B 1.0986 0.6834 0.1953 0.131 Uiso calc R 1 . . H
H17C 1.1133 0.5452 0.2101 0.131 Uiso calc R 1 . . H
C18 0.7774(7) 0.6038(7) 0.10565(13) 0.0645(15) Uani d . 1 . . C
C19 0.6121(8) 0.5561(10) 0.09579(19) 0.089(2) Uani d . 1 . . C
H19A 0.5719 0.6066 0.1092 0.133 Uiso calc R 1 . . H
H19B 0.5468 0.4442 0.0976 0.133 Uiso calc R 1 . . H
H19C 0.6123 0.5870 0.0743 0.133 Uiso calc R 1 . . H
C20 1.1473(6) 0.3604(7) -0.00316(12) 0.0548(12) Uani d . 1 . . C
C21 1.2954(8) 0.3593(9) -0.00938(14) 0.0805(19) Uani d . 1 . . C
H21A 1.3739 0.4137 0.0071 0.097 Uiso calc R 1 . . H
C22 1.2545(19) 0.194(2) -0.0127(5) 0.221(8) Uiso d . 1 . . C
H22A 1.2169 0.1408 0.0071 0.331 Uiso calc R 1 . . H
H22B 1.3459 0.1892 -0.0190 0.331 Uiso calc R 1 . . H
H22C 1.1741 0.1437 -0.0284 0.331 Uiso calc R 1 . . H
C23 1.3581(19) 0.4185(17) -0.0409(4) 0.182(6) Uiso d . 1 . . C
H23A 1.3908 0.5281 -0.0422 0.273 Uiso calc R 1 . . H
H23B 1.2781 0.3617 -0.0564 0.273 Uiso calc R 1 . . H
H23C 1.4463 0.4043 -0.0449 0.273 Uiso calc R 1 . . H

loop_
_atom_site_aniso_label
_atom_site_aniso_U_11
_atom_site_aniso_U_22
_atom_site_aniso_U_33
_atom_site_aniso_U_12
_atom_site_aniso_U_13
_atom_site_aniso_U_23
O1 0.069(2) 0.063(2) 0.0340(16) 0.0379(18) -0.0070(15) -0.0044(14)
O2 0.082(3) 0.132(4) 0.076(3) 0.055(3) 0.012(2) -0.018(3)
O3 0.0487(17) 0.0510(18) 0.0449(16) 0.0325(15) -0.0010(13) -0.0038(13)
O4 0.121(4) 0.164(6) 0.123(5) 0.102(4) -0.031(4) -0.086(4)
O5 0.090(3) 0.0450(19) 0.078(3) 0.039(2) -0.025(2) -0.0193(18)
O6 0.0532(18) 0.0615(19) 0.0426(17) 0.0373(16) -0.0063(14) -0.0113(14)
O7 0.073(3) 0.110(3) 0.0447(19) 0.055(3) -0.0066(18) -0.014(2)
O8 0.078(2) 0.0415(18) 0.0532(19) 0.0340(17) -0.0072(17) 0.0003(14)
O9 0.141(4) 0.091(3) 0.078(3) 0.091(3) -0.034(3) -0.016(2)
C1 0.065(3) 0.047(3) 0.039(2) 0.028(2) -0.005(2) -0.0015(19)
C2 0.088(4) 0.054(3) 0.052(3) 0.041(3) 0.001(3) 0.011(2)
C3 0.076(4) 0.044(3) 0.067(3) 0.027(3) -0.003(3) 0.008(2)
C4 0.065(3) 0.040(2) 0.055(3) 0.029(2) -0.011(2) -0.007(2)
C5 0.046(2) 0.039(2) 0.046(2) 0.027(2) -0.0029(18) -0.0043(18)
C6 0.042(2) 0.044(2) 0.041(2) 0.025(2) -0.0068(18) -0.0043(17)
C7 0.057(3) 0.044(2) 0.041(2) 0.031(2) 0.004(2) 0.0014(19)
C8 0.048(2) 0.039(2) 0.050(2) 0.023(2) -0.0058(19) -0.0022(19)
C9 0.047(2) 0.037(2) 0.041(2) 0.022(2) -0.0097(18) -0.0086(17)
C10 0.050(3) 0.040(2) 0.036(2) 0.025(2) -0.0054(18) -0.0039(17)
C11 0.075(3) 0.062(3) 0.043(2) 0.048(3) -0.012(2) -0.008(2)
C12 0.084(4) 0.060(3) 0.047(3) 0.052(3) -0.007(2) 0.003(2)
C13 0.119(6) 0.102(5) 0.072(4) 0.083(5) -0.052(4) -0.036(4)
C14 0.095(4) 0.060(3) 0.067(3) 0.057(3) -0.014(3) -0.010(3)
C15 0.059(3) 0.056(3) 0.047(2) 0.036(3) -0.012(2) -0.009(2)
C16 0.082(4) 0.086(4) 0.047(3) 0.056(4) 0.003(3) -0.005(3)
C17 0.114(5) 0.107(5) 0.059(4) 0.070(5) -0.017(3) -0.029(4)
C18 0.077(4) 0.077(4) 0.059(3) 0.053(3) -0.002(3) -0.007(3)
C19 0.077(4) 0.118(6) 0.095(5) 0.067(4) 0.014(4) 0.004(4)
C20 0.059(3) 0.066(3) 0.047(3) 0.037(3) -0.002(2) -0.011(2)
C21 0.080(4) 0.122(6) 0.061(3) 0.067(4) 0.001(3) -0.015(3)

loop_
_atom_type_symbol
_atom_type_description
_atom_type_scat_dispersion_real
_atom_type_scat_dispersion_imag
_atom_type_scat_source
C C 0.0033 0.0016 'International Tables Vol C Tables 4.2.6.8 and 6.1.1.4'
H H 0.0000 0.0000 'International Tables Vol C Tables 4.2.6.8 and 6.1.1.4'
O O 0.0106 0.0060 'International Tables Vol C Tables 4.2.6.8 and 6.1.1.4'

loop_
_geom_angle_atom_site_label_1
_geom_angle_atom_site_label_2
_geom_angle_atom_site_label_3
_geom_angle
_geom_angle_publ_flag
C16 O1 C1 115.6(4) ?
C18 O3 C9 119.4(4) ?
C4 O5 H5A 109.5 ?
C20 O6 C6 116.0(3) ?
C12 O8 C8 109.3(3) ?
O1 C1 C2 109.1(4) ?
O1 C1 C10 107.1(4) ?
C2 C1 C10 114.7(4) ?
O1 C1 H1A 108.6 ?
C2 C1 H1A 108.6 ?
C10 C1 H1A 108.6 ?
C1 C2 C3 108.5(4) ?
C1 C2 H2A 110.0 ?
C3 C2 H2A 110.0 ?
C1 C2 H2B 110.0 ?
C3 C2 H2B 110.0 ?
H2A C2 H2B 108.4 ?
C4 C3 C2 113.4(4) ?
C4 C3 H3A 108.9 ?
C2 C3 H3A 108.9 ?
C4 C3 H3B 108.9 ?
C2 C3 H3B 108.9 ?
H3A C3 H3B 107.7 ?
O5 C4 C3 109.2(4) ?
O5 C4 C14 109.9(4) ?
C3 C4 C14 109.6(4) ?
O5 C4 C5 103.7(4) ?
C3 C4 C5 106.8(4) ?
C14 C4 C5 117.3(4) ?
C6 C5 C10 114.6(3) ?
C6 C5 C4 114.8(4) ?
C10 C5 C4 115.5(3) ?
C6 C5 H5B 103.2 ?
C10 C5 H5B 103.2 ?
C4 C5 H5B 103.2 ?
O6 C6 C7 106.9(4) ?
O6 C6 C5 110.0(3) ?
C7 C6 C5 116.2(4) ?
O6 C6 H6A 107.8 ?
C7 C6 H6A 107.8 ?
C5 C6 H6A 107.8 ?
C11 C7 C8 101.9(3) ?
C11 C7 C6 117.9(4) ?
C8 C7 C6 116.1(4) ?
C11 C7 H7A 106.7 ?
C8 C7 H7A 106.7 ?
C6 C7 H7A 106.7 ?
O8 C8 C9 108.8(4) ?
O8 C8 C7 104.9(3) ?
C9 C8 C7 113.9(4) ?
O8 C8 H8A 109.7 ?
C9 C8 H8A 109.7 ?
C7 C8 H8A 109.7 ?
O3 C9 C8 106.1(3) ?
O3 C9 C10 110.2(4) ?
C8 C9 C10 112.0(4) ?
O3 C9 H9A 109.5 ?
C8 C9 H9A 109.5 ?
C10 C9 H9A 109.5 ?
C1 C10 C9 108.7(4) ?
C1 C10 C15 111.9(4) ?
C9 C10 C15 106.6(4) ?
C1 C10 C5 107.1(4) ?
C9 C10 C5 107.7(3) ?
C15 C10 C5 114.6(4) ?
C13 C11 C12 123.0(5) yes
C13 C11 C7 131.4(5) yes
C12 C11 C7 105.5(4) yes
O9 C12 O8 122.4(5) ?
O9 C12 C11 127.5(5) ?
O8 C12 C11 110.1(4) ?
C11 C13 H13A 120.0 ?
C11 C13 H13B 120.0 ?
H13A C13 H13B 120.0 ?
C4 C14 H14A 109.5 ?
C4 C14 H14B 109.5 ?
H14A C14 H14B 109.5 ?
C4 C14 H14C 109.5 ?
H14A C14 H14C 109.5 ?
H14B C14 H14C 109.5 ?
C10 C15 H15A 109.5 ?
C10 C15 H15B 109.5 ?
H15A C15 H15B 109.5 ?
C10 C15 H15C 109.5 ?
H15A C15 H15C 109.5 ?
H15B C15 H15C 109.5 ?
O2 C16 O1 125.1(6) ?
O2 C16 C17 124.4(6) ?
O1 C16 C17 110.5(6) ?
C16 C17 H17A 109.5 ?
C16 C17 H17B 109.5 ?
H17A C17 H17B 109.5 ?
C16 C17 H17C 109.5 ?
H17A C17 H17C 109.5 ?
H17B C17 H17C 109.5 ?
O4 C18 O3 123.5(6) ?
O4 C18 C19 126.0(6) ?
O3 C18 C19 110.4(5) ?
C18 C19 H19A 109.5 ?
C18 C19 H19B 109.5 ?
H19A C19 H19B 109.5 ?
C18 C19 H19C 109.5 ?
H19A C19 H19C 109.5 ?
H19B C19 H19C 109.5 ?
O7 C20 O6 122.3(5) ?
O7 C20 C21 125.7(5) ?
O6 C20 C21 112.0(4) ?
C23 C21 C22 100.3(11) ?
C23 C21 C20 112.2(8) ?
C22 C21 C20 107.3(9) ?
C23 C21 H21A 112.1 ?
C22 C21 H21A 112.1 ?
C20 C21 H21A 112.1 ?
C21 C22 H22A 109.5 ?
C21 C22 H22B 109.5 ?
H22A C22 H22B 109.5 ?
C21 C22 H22C 109.5 ?
H22A C22 H22C 109.5 ?
H22B C22 H22C 109.5 ?
C21 C23 H23A 109.5 ?
C21 C23 H23B 109.5 ?
H23A C23 H23B 109.5 ?
C21 C23 H23C 109.5 ?
H23A C23 H23C 109.5 ?
H23B C23 H23C 109.5 ?

loop_
_geom_bond_atom_site_label_1
_geom_bond_atom_site_label_2
_geom_bond_site_symmetry_2
_geom_bond_distance
_geom_bond_publ_flag
O1 C16 . 1.359(7) yes
O1 C1 . 1.464(6) yes
O2 C16 . 1.185(8) yes
O3 C18 . 1.346(6) yes
O3 C9 . 1.465(6) yes
O4 C18 . 1.186(7) yes
O5 C4 . 1.439(6) yes
O5 H5A . 0.8200 ?
O6 C20 . 1.355(6) yes
O6 C6 . 1.463(5) yes
O7 C20 . 1.201(6) yes
O8 C12 . 1.338(6) yes
O8 C8 . 1.456(5) yes
O9 C12 . 1.211(6) yes
C1 C2 . 1.510(7) ?
C1 C10 . 1.533(7) ?
C1 H1A . 0.9800 ?
C2 C3 . 1.534(8) ?
C2 H2A . 0.9700 ?
C2 H2B . 0.9700 ?
C3 C4 . 1.531(8) ?
C3 H3A . 0.9700 ?
C3 H3B . 0.9700 ?
C4 C14 . 1.536(8) ?
C4 C5 . 1.560(6) ?
C5 C6 . 1.531(6) ?
C5 C10 . 1.559(6) ?
C5 H5B . 0.9800 ?
C6 C7 . 1.529(6) ?
C6 H6A . 0.9800 ?
C7 C11 . 1.500(7) ?
C7 C8 . 1.525(6) ?
C7 H7A . 0.9800 ?
C8 C9 . 1.512(7) ?
C8 H8A . 0.9800 ?
C9 C10 . 1.534(6) ?
C9 H9A . 0.9800 ?
C10 C15 . 1.544(7) ?
C11 C13 . 1.299(8) yes
C11 C12 . 1.490(7) ?
C13 H13A . 0.9300 ?
C13 H13B . 0.9300 ?
C14 H14A . 0.9600 ?
C14 H14B . 0.9600 ?
C14 H14C . 0.9600 ?
C15 H15A . 0.9600 ?
C15 H15B . 0.9600 ?
C15 H15C . 0.9600 ?
C16 C17 . 1.504(9) ?
C17 H17A . 0.9600 ?
C17 H17B . 0.9600 ?
C17 H17C . 0.9600 ?
C18 C19 . 1.509(9) ?
C19 H19A . 0.9600 ?
C19 H19B . 0.9600 ?
C19 H19C . 0.9600 ?
C20 C21 . 1.487(8) ?
C21 C23 . 1.468(18) ?
C21 C22 . 1.48(2) ?
C21 H21A . 0.9800 ?
C22 H22A . 0.9600 ?
C22 H22B . 0.9600 ?
C22 H22C . 0.9600 ?
C23 H23A . 0.9600 ?
C23 H23B . 0.9600 ?
C23 H23C . 0.9600 ?

loop_
_geom_hbond_atom_site_label_D
_geom_hbond_atom_site_label_H
_geom_hbond_atom_site_label_A
_geom_hbond_site_symmetry_A
_geom_hbond_distance_DH
_geom_hbond_distance_HA
_geom_hbond_distance_DA
_geom_hbond_angle_DHA
_geom_hbond_publ_flag
O5 H5A O9 1_545 0.82 2.19 2.986(3) 163 yes

loop_
_geom_torsion_atom_site_label_1
_geom_torsion_atom_site_label_2
_geom_torsion_atom_site_label_3
_geom_torsion_atom_site_label_4
_geom_torsion
C16 O1 C1 C2 -85.8(5)
C16 O1 C1 C10 149.6(4)
O1 C1 C2 C3 -178.4(4)
C10 C1 C2 C3 -58.4(6)
C1 C2 C3 C4 59.3(6)
C2 C3 C4 O5 -168.2(4)
C2 C3 C4 C14 71.4(6)
C2 C3 C4 C5 -56.6(6)
O5 C4 C5 C6 -53.4(5)
C3 C4 C5 C6 -168.7(4)
C14 C4 C5 C6 68.0(5)
O5 C4 C5 C10 169.8(4)
C3 C4 C5 C10 54.5(5)
C14 C4 C5 C10 -68.8(5)
C20 O6 C6 C7 -83.2(5)
C20 O6 C6 C5 149.9(4)
C10 C5 C6 O6 82.3(4)
C4 C5 C6 O6 -54.8(5)
C10 C5 C6 C7 -39.3(5)
C4 C5 C6 C7 -176.4(4)
O6 C6 C7 C11 146.6(4)
C5 C6 C7 C11 -90.2(5)
O6 C6 C7 C8 -92.2(4)
C5 C6 C7 C8 31.0(6)
C12 O8 C8 C9 -96.6(4)
C12 O8 C8 C7 25.6(5)
C11 C7 C8 O8 -28.3(5)
C6 C7 C8 O8 -157.7(4)
C11 C7 C8 C9 90.6(5)
C6 C7 C8 C9 -38.8(6)
C18 O3 C9 C8 -114.3(4)
C18 O3 C9 C10 124.3(4)
O8 C8 C9 O3 51.9(4)
C7 C8 C9 O3 -64.8(4)
O8 C8 C9 C10 172.1(3)
C7 C8 C9 C10 55.5(5)
O1 C1 C10 C9 -68.0(4)
C2 C1 C10 C9 170.8(4)
O1 C1 C10 C15 49.4(5)
C2 C1 C10 C15 -71.8(5)
O1 C1 C10 C5 175.9(3)
C2 C1 C10 C5 54.7(5)
O3 C9 C10 C1 -59.2(4)
C8 C9 C10 C1 -177.0(4)
O3 C9 C10 C15 -180.0(3)
C8 C9 C10 C15 62.2(4)
O3 C9 C10 C5 56.6(4)
C8 C9 C10 C5 -61.3(5)
C6 C5 C10 C1 170.0(4)
C4 C5 C10 C1 -53.2(5)
C6 C5 C10 C9 53.2(5)
C4 C5 C10 C9 -169.9(4)
C6 C5 C10 C15 -65.2(5)
C4 C5 C10 C15 71.7(5)
C8 C7 C11 C13 -162.7(7)
C6 C7 C11 C13 -34.5(9)
C8 C7 C11 C12 21.5(5)
C6 C7 C11 C12 149.8(4)
C8 O8 C12 O9 167.6(5)
C8 O8 C12 C11 -11.7(6)
C13 C11 C12 O9 -2.6(10)
C7 C11 C12 O9 173.6(6)
C13 C11 C12 O8 176.7(6)
C7 C11 C12 O8 -7.2(6)
C1 O1 C16 O2 -5.4(8)
C1 O1 C16 C17 175.5(5)
C9 O3 C18 O4 -8.9(9)
C9 O3 C18 C19 171.4(5)
C6 O6 C20 O7 0.7(7)
C6 O6 C20 C21 -179.2(5)
O7 C20 C21 C23 29.4(11)
O6 C20 C21 C23 -150.7(8)
O7 C20 C21 C22 -79.8(12)
O6 C20 C21 C22 100.1(11)

loop_
_cod_related_entry_id
_cod_related_entry_database
_cod_related_entry_code
1 ChemSpider 21174917
